data_4105915
loop_
_publ_author_name
'Chuan-Fu Sun'
'Chun-Li Hu'
'Xiang Xu'
'Bing-Ping Yang'
'Jiang-Gao Mao'

_publ_section_title
;
 Explorations of New Second-Order Nonlinear Optical Materials in the
 Potassium Vanadyl Iodate System
;
_journal_name_full 'Journal of the American Chemical Society'
_journal_page_first 5561
_journal_page_last 5572
_journal_paper_doi 10.1021/ja200257a
_journal_volume 133
_journal_year 2011
_chemical_formula_moiety 'I3 K O13 V2'
_chemical_formula_sum 'I3 K O13 V2'
_chemical_formula_weight 729.68
_chemical_name_systematic
; 
 ? 
;
_space_group_IT_number 46
_symmetry_cell_setting orthorhombic
_symmetry_space_group_name_Hall 'I 2 -2a'
_symmetry_space_group_name_H-M 'I m a 2'
_atom_sites_solution_hydrogens none
_atom_sites_solution_primary direct
_atom_sites_solution_secondary difmap
_audit_creation_method SHELXL-97
_cell_angle_alpha 90.00
_cell_angle_beta 90.00
_cell_angle_gamma 90.00
_cell_formula_units_Z 4
_cell_length_a 14.136(3)
_cell_length_b 10.2010(17)
_cell_length_c 8.0638(11)
_cell_measurement_reflns_used 1909
_cell_measurement_temperature 293(2)
_cell_measurement_theta_max 27.4333
_cell_measurement_theta_min 2.4620
_cell_volume 1162.8(4)
_computing_cell_refinement 'CrystalClear (Rigaku Inc., 2007)'
_computing_data_collection 'CrystalClear (Rigaku Inc., 2007)'
_computing_data_reduction 'CrystalClear (Rigaku Inc., 2007)'
_computing_structure_refinement 'SHELXL-97 (Sheldrick, 1997)'
_computing_structure_solution 'SHELXS-97 (Sheldrick, 1990)'
_diffrn_ambient_temperature 293(2)
_diffrn_detector_area_resol_mean 13.6612
_diffrn_measured_fraction_theta_full 0.997
_diffrn_measured_fraction_theta_max 0.997
_diffrn_measurement_device_type Mercury2
_diffrn_measurement_method CCD_Profile_fitting
_diffrn_radiation_monochromator graphite
_diffrn_radiation_source 'fine-focus sealed tube'
_diffrn_radiation_type MoK\a
_diffrn_radiation_wavelength 0.71073
_diffrn_reflns_av_R_equivalents 0.0607
_diffrn_reflns_av_sigmaI/netI 0.0600
_diffrn_reflns_limit_h_max 18
_diffrn_reflns_limit_h_min -17
_diffrn_reflns_limit_k_max 13
_diffrn_reflns_limit_k_min -13
_diffrn_reflns_limit_l_max 10
_diffrn_reflns_limit_l_min -9
_diffrn_reflns_number 4396
_diffrn_reflns_theta_full 27.42
_diffrn_reflns_theta_max 27.42
_diffrn_reflns_theta_min 2.46
_exptl_absorpt_coefficient_mu 9.997
_exptl_absorpt_correction_T_max 1.0000
_exptl_absorpt_correction_T_min 0.1510
_exptl_absorpt_correction_type multi-scan
_exptl_absorpt_process_details crystalclear
_exptl_crystal_colour red
_exptl_crystal_density_diffrn 4.168
_exptl_crystal_description block
_exptl_crystal_F_000 1312
_exptl_crystal_size_max 0.2400
_exptl_crystal_size_mid 0.2000
_exptl_crystal_size_min 0.1600
_refine_diff_density_max 2.554
_refine_diff_density_min -2.274
_refine_diff_density_rms 0.373
_refine_ls_abs_structure_details 'Flack H D (1983), Acta Cryst. A39, 876-881'
_refine_ls_abs_structure_Flack 0.10(10)
_refine_ls_extinction_coef 0.00091(14)
_refine_ls_extinction_expression Fc^*^=kFc[1+0.001xFc^2^\l^3^/sin(2\q)]^-1/4^
_refine_ls_extinction_method SHELXL
_refine_ls_goodness_of_fit_ref 1.133
_refine_ls_hydrogen_treatment none
_refine_ls_matrix_type full
_refine_ls_number_parameters 95
_refine_ls_number_reflns 1307
_refine_ls_number_restraints 1
_refine_ls_restrained_S_all 1.132
_refine_ls_R_factor_all 0.0456
_refine_ls_R_factor_gt 0.0443
_refine_ls_shift/su_max 0.000
_refine_ls_shift/su_mean 0.000
_refine_ls_structure_factor_coef Fsqd
_refine_ls_weighting_details 'calc w=1/[\s^2^(Fo^2^)+(0.0445P)^2^+23.9129P] where P=(Fo^2^+2Fc^2^)/3'
_refine_ls_weighting_scheme calc
_refine_ls_wR_factor_gt 0.1050
_refine_ls_wR_factor_ref 0.1057
_reflns_number_gt 1268
_reflns_number_total 1307
_reflns_threshold_expression >2sigma(I)
_cod_data_source_file ja200257a_si_002_4.cif
_cod_data_source_block 4
_cod_original_cell_volume 1162.8(3)
_cod_database_code 4105915

loop_
_symmetry_equiv_pos_as_xyz
'x, y, z'
'-x, -y, z'
'x+1/2, -y, z'
'-x+1/2, y, z'
'x+1/2, y+1/2, z+1/2'
'-x+1/2, -y+1/2, z+1/2'
'x+1, -y+1/2, z+1/2'
'-x+1, y+1/2, z+1/2'

loop_
_atom_site_label
_atom_site_type_symbol
_atom_site_fract_x
_atom_site_fract_y
_atom_site_fract_z
_atom_site_U_iso_or_equiv
_atom_site_adp_type
_atom_site_occupancy
_atom_site_symmetry_multiplicity
_atom_site_calc_flag
_atom_site_refinement_flags
K1 K 0.2500 -0.1102(5) -0.5263(10) 0.0427(14) Uani 1 2 d S
V1 V 0.3715(2) -0.0163(2) 0.0161(4) 0.0195(6) Uani 1 1 d .
I1 I 0.2500 0.21777(9) -0.24013(10) 0.0067(3) Uani 1 2 d S
I2 I 0.50879(5) 0.24460(7) 0.2431(2) 0.0118(2) Uani 1 1 d .
O1 O 0.3478(6) 0.1196(9) -0.1550(13) 0.018(2) Uani 1 1 d .
O2 O 0.2500 0.1489(15) -0.4458(18) 0.024(3) Uani 1 2 d S
O3 O 0.4027(7) 0.1564(9) 0.1716(13) 0.019(2) Uani 1 1 d .
O4 O 0.5968(6) 0.1110(8) 0.2186(11) 0.0135(19) Uani 1 1 d .
O5 O 0.5384(7) 0.3426(11) 0.0703(16) 0.029(3) Uani 1 1 d .
O6 O 0.3458(6) -0.1411(9) -0.1010(13) 0.017(2) Uani 1 1 d .
O7 O 0.2500 0.0158(12) 0.1015(19) 0.011(3) Uani 1 2 d S
O8 O 0.5000 0.0000 -0.043(2) 0.018(3) Uani 1 2 d S

loop_
_atom_site_aniso_label
_atom_site_aniso_U_11
_atom_site_aniso_U_22
_atom_site_aniso_U_33
_atom_site_aniso_U_23
_atom_site_aniso_U_13
_atom_site_aniso_U_12
K1 0.050(3) 0.026(3) 0.052(4) -0.010(3) 0.000 0.000
V1 0.0315(14) 0.0091(11) 0.0178(14) -0.0036(9) -0.0172(9) -0.0017(10)
I1 0.0079(4) 0.0076(5) 0.0047(5) 0.0006(5) 0.000 0.000
I2 0.0093(3) 0.0157(4) 0.0104(4) -0.0063(4) -0.0018(5) 0.0000(2)
O1 0.011(4) 0.020(5) 0.022(6) 0.003(4) -0.003(4) 0.004(4)
O2 0.029(8) 0.033(8) 0.010(7) -0.005(7) 0.000 0.000
O3 0.011(4) 0.020(5) 0.025(6) -0.005(4) -0.002(4) -0.002(4)
O4 0.012(4) 0.023(4) 0.005(5) -0.007(4) -0.005(4) 0.006(3)
O5 0.020(6) 0.029(6) 0.039(7) 0.005(5) -0.004(5) -0.005(5)
O6 0.009(4) 0.017(4) 0.025(6) -0.002(4) -0.001(4) 0.000(4)
O7 0.004(6) 0.017(6) 0.012(7) 0.005(5) 0.000 0.000
O8 0.012(6) 0.027(7) 0.016(10) 0.000 0.000 0.003(5)

loop_
_atom_type_symbol
_atom_type_description
_atom_type_scat_dispersion_real
_atom_type_scat_dispersion_imag
_atom_type_scat_source
O O 0.0106 0.0060 'International Tables Vol C Tables 4.2.6.8 and 6.1.1.4'
K K 0.2009 0.2494 'International Tables Vol C Tables 4.2.6.8 and 6.1.1.4'
V V 0.3005 0.5294 'International Tables Vol C Tables 4.2.6.8 and 6.1.1.4'
I I -0.4742 1.8119 'International Tables Vol C Tables 4.2.6.8 and 6.1.1.4'

loop_
_geom_angle_atom_site_label_1
_geom_angle_atom_site_label_2
_geom_angle_atom_site_label_3
_geom_angle
_geom_angle_site_symmetry_1
_geom_angle_site_symmetry_3
O2 K1 O6 152.55(18) . 6_544
O2 K1 O6 152.55(18) . 7_444
O6 K1 O6 54.9(4) 6_544 7_444
O2 K1 O4 99.6(3) . 3_454
O6 K1 O4 61.5(3) 6_544 3_454
O6 K1 O4 101.0(3) 7_444 3_454
O2 K1 O4 99.6(3) . 2_654
O6 K1 O4 101.0(3) 6_544 2_654
O6 K1 O4 61.5(3) 7_444 2_654
O4 K1 O4 93.0(4) 3_454 2_654
O2 K1 O5 95.2(2) . 8_544
O6 K1 O5 111.0(3) 6_544 8_544
O6 K1 O5 58.5(3) 7_444 8_544
O4 K1 O5 149.8(4) 3_454 8_544
O4 K1 O5 58.5(3) 2_654 8_544
O2 K1 O5 95.2(2) . 5_444
O6 K1 O5 58.5(3) 6_544 5_444
O6 K1 O5 111.0(3) 7_444 5_444
O4 K1 O5 58.5(3) 3_454 5_444
O4 K1 O5 149.8(4) 2_654 5_444
O5 K1 O5 145.9(5) 8_544 5_444
O2 K1 O7 80.6(4) . 1_554
O6 K1 O7 98.7(3) 6_544 1_554
O6 K1 O7 98.7(3) 7_444 1_554
O4 K1 O7 50.8(2) 3_454 1_554
O4 K1 O7 50.8(2) 2_654 1_554
O5 K1 O7 106.8(2) 8_544 1_554
O5 K1 O7 106.8(2) 5_444 1_554
O2 K1 I1 20.8(3) . .
O6 K1 I1 145.8(2) 6_544 .
O6 K1 I1 145.8(2) 7_444 .
O4 K1 I1 113.1(2) 3_454 .
O4 K1 I1 113.1(2) 2_654 .
O5 K1 I1 89.1(2) 8_544 .
O5 K1 I1 89.1(2) 5_444 .
O7 K1 I1 101.4(3) 1_554 .
O2 K1 K1 139.1(4) . 6_544
O6 K1 K1 48.3(3) 6_544 6_544
O6 K1 K1 48.3(3) 7_444 6_544
O4 K1 K1 55.70(19) 3_454 6_544
O4 K1 K1 55.70(19) 2_654 6_544
O5 K1 K1 96.6(3) 8_544 6_544
O5 K1 K1 96.6(3) 5_444 6_544
O7 K1 K1 58.5(2) 1_554 6_544
I1 K1 K1 159.87(18) . 6_544
O2 K1 K1 111.5(4) . 6_545
O6 K1 K1 70.7(3) 6_544 6_545
O6 K1 K1 70.7(3) 7_444 6_545
O4 K1 K1 124.1(2) 3_454 6_545
O4 K1 K1 124.1(2) 2_654 6_545
O5 K1 K1 73.0(2) 8_544 6_545
O5 K1 K1 73.0(2) 5_444 6_545
O7 K1 K1 167.9(3) 1_554 6_545
I1 K1 K1 90.67(10) . 6_545
K1 K1 K1 109.5(2) 6_544 6_545
O6 V1 O7 98.3(5) . .
O6 V1 O8 97.9(5) . .
O7 V1 O8 163.3(4) . .
O6 V1 O4 98.6(5) . 2_655
O7 V1 O4 89.4(5) . 2_655
O8 V1 O4 91.9(5) . 2_655
O6 V1 O1 96.0(5) . .
O7 V1 O1 88.7(5) . .
O8 V1 O1 85.7(4) . .
O4 V1 O1 165.3(4) 2_655 .
O6 V1 O3 178.2(5) . .
O7 V1 O3 80.5(5) . .
O8 V1 O3 83.1(4) . .
O4 V1 O3 82.8(4) 2_655 .
O1 V1 O3 82.6(4) . .
O2 I1 O1 97.6(5) . .
O2 I1 O1 97.6(5) . 4
O1 I1 O1 97.4(6) . 4
O2 I1 K1 32.5(5) . .
O1 I1 K1 76.3(3) . .
O1 I1 K1 76.3(3) 4 .
O5 I2 O3 102.9(5) . .
O5 I2 O4 100.0(5) . .
O3 I2 O4 98.8(4) . .
I1 O1 V1 140.1(6) . .
I1 O2 K1 126.7(8) . .
I2 O3 V1 136.9(5) . .
I2 O4 V1 127.4(5) . 2_655
I2 O4 K1 114.5(4) . 2_656
V1 O4 K1 114.1(4) 2_655 2_656
I2 O5 K1 120.7(5) . 5
V1 O6 K1 131.3(6) . 6_545
V1 O7 V1 132.2(8) 4 .
V1 O7 K1 105.5(4) 4 1_556
V1 O7 K1 105.5(4) . 1_556
V1 O8 V1 150.7(10) 2_655 .

loop_
_geom_bond_atom_site_label_1
_geom_bond_atom_site_label_2
_geom_bond_distance
_geom_bond_site_symmetry_2
K1 O2 2.722(16) .
K1 O6 2.938(10) 6_544
K1 O6 2.938(10) 7_444
K1 O4 2.987(10) 3_454
K1 O4 2.987(10) 2_654
K1 O5 3.129(10) 8_544
K1 O5 3.129(10) 5_444
K1 O7 3.265(16) 1_554
K1 I1 4.065(6) .
K1 K1 4.938(6) 6_544
K1 K1 4.938(6) 6_545
V1 O6 1.626(10) .
V1 O7 1.880(7) .
V1 O8 1.885(5) .
V1 O4 1.949(9) 2_655
V1 O1 1.984(10) .
V1 O3 2.207(10) .
I1 O2 1.801(15) .
I1 O1 1.840(9) .
I1 O1 1.840(9) 4
I2 O5 1.765(12) .
I2 O3 1.841(9) .
I2 O4 1.856(8) .
O4 V1 1.949(9) 2_655
O4 K1 2.987(10) 2_656
O5 K1 3.129(10) 5
O6 K1 2.938(10) 6_545
O7 V1 1.880(7) 4
O7 K1 3.265(16) 1_556
O8 V1 1.885(5) 2_655
